data_7133443
loop_
_publ_author_name
'Duari, Prakash'
'Mondal, Sunita'
'J&#xf6;rges, Mike'
'Gessner, Viktoria H.'

_publ_section_title
;
 The lithium effect in ketenyl anion chemistry.
;
_journal_issue 70
_journal_name_full 'Chemical communications (Cambridge, England)'
_journal_page_first 9372
_journal_page_last 9375
_journal_paper_doi 10.1039/d4cc03167a
_journal_volume 60
_journal_year 2024
_chemical_formula_moiety 'C36 H36 Li2 O6 P2'
_chemical_formula_sum 'C36 H36 Li2 O6 P2'
_chemical_formula_weight 640.47
_space_group_crystal_system triclinic
_space_group_IT_number 2
_space_group_name_Hall '-P 1'
_space_group_name_H-M_alt 'P -1'
_atom_sites_solution_hydrogens geom
_atom_sites_solution_primary dual
_audit_creation_date 2023-11-14
_audit_creation_method SHELXL-2019/3
_audit_update_record
;
2024-07-31 deposited with the CCDC.	2024-08-01 downloaded from the CCDC.
;
_cell_angle_alpha 90.527(2)
_cell_angle_beta 91.990(2)
_cell_angle_gamma 100.300(2)
_cell_formula_units_Z 4
_cell_length_a 14.2502(3)
_cell_length_b 15.4854(3)
_cell_length_c 15.5126(3)
_cell_measurement_reflns_used 14366
_cell_measurement_temperature 293(2)
_cell_measurement_theta_max 75.9510
_cell_measurement_theta_min 6.3130
_cell_volume 3365.56(12)
_computing_cell_refinement 'CrysAlisPro 1.171.40.53 (Rigaku OD, 2019)'
_computing_data_collection 'CrysAlisPro 1.171.40.53 (Rigaku OD, 2019)'
_computing_data_reduction 'CrysAlisPro 1.171.40.53 (Rigaku OD, 2019)'
_computing_structure_refinement 'SHELXL-2019/2 (Sheldrick, 2019)'
_computing_structure_solution 'SHELXT (G.M. Sheldrick, 2015)'
_diffrn_ambient_environment N~2~
_diffrn_ambient_temperature 293(2)
_diffrn_detector 'CCD plate'
_diffrn_detector_area_resol_mean 10.0000
_diffrn_detector_type HyPix
_diffrn_measured_fraction_theta_full 0.999
_diffrn_measured_fraction_theta_max 0.962
_diffrn_measurement_details
;
List of Runs (angles in degrees, time in seconds):

  # Type    Start    End  Width  t~exp~   \w     \q     \k     \f   Frames
#--------------------------------------------------------------------------
  1  \w     90.00 168.00   0.50    1.00    --  105.91  62.00-125.00  156
  2  \w    111.00 173.00   0.50    1.00    --  105.91  30.00 -60.00  124
  3  \w     53.00 117.00   0.50    0.25    --   47.03  62.00-125.00  128
  4  \w     93.00 174.00   0.50    1.00    --  105.91  30.00 -30.00  162
  5  \w     96.00 178.00   0.50    1.00    --  105.91  15.00  30.00  164
  6  \w     75.00 105.00   0.50    1.00    --  105.91 -94.00  30.00   60
  7  \w     80.00 109.00   0.50    1.00    --  105.91-117.00  40.16   58
  8  \w     35.00  89.00   0.50    0.25    --   47.03-125.00 -30.00  108
  9  \w     36.00  70.00   0.50    1.00    --  105.91-125.00-150.00   68
 10  \w     85.00 112.00   0.50    1.00    --  105.91-125.00-150.00   54
 11  \w     79.00 106.00   0.50    1.00    --  105.91 -94.00-150.00   54
 12  \w     39.00  65.00   0.50    1.00    --  105.91 -94.00-150.00   52
 13  \w     69.00 106.00   0.50    1.00    --  105.91-125.00 -60.00   74
 14  \w     36.00  95.00   0.50    1.00    --  105.91 -94.00 -30.00  118
 15  \w     78.00 103.00   0.50    1.00    --  105.91 -94.00 -90.00   50
 16  \w     46.00  72.00   0.50    1.00    --  105.91-117.00  40.16   52
 17  \w     34.00  60.00   0.50    1.00    --  105.91 -94.00  60.00   52
 18  \w     69.00 106.00   0.50    1.00    --  105.91 -94.00  60.00   74
 19  \w     74.00 101.00   0.50    1.00    --  105.91 -94.00  90.00   54
 20  \w     73.00 104.00   0.50    1.00    --  105.91 -94.00 150.00   62
 21  \w     44.00  71.00   0.50    1.00    --  105.91 -94.00 150.00   54
 22  \w     35.00  68.00   0.50    1.00    --  105.91 -94.00  90.00   66
 23  \w     46.00  71.00   0.50    1.00    --  105.91 -94.00  30.00   50
 24  \w     40.00  92.00   0.50    1.00    --  105.91 -77.00 -30.00  104
 25  \w     40.00  73.00   0.50    1.00    --  105.91 -61.00-120.00   66
 26  \w     13.00  45.00   0.50    0.25    --   47.03 -62.00  96.00   64
 27  \w    -18.00  12.00   0.50    0.25    --   47.03 -62.00  96.00   60
 28  \w     34.00  75.00   0.50    1.00    --  105.91 -62.00  96.00   82
 29  \w     96.00 171.00   0.50    1.00    --  105.91 125.00 -30.00  150
 30  \w    110.00 136.00   0.50    1.00    --  105.91 125.00 -60.00   52
 31  \w    143.00 171.00   0.50    1.00    --  105.91 125.00 -60.00   56
 32  \w    -64.00  24.00   0.50    0.25    --  -47.03  62.00-125.00  176
 33  \w    -50.00 -24.00   0.50    1.00    --  -91.75  62.00-125.00   52
 34  \w    -68.00 -21.00   0.50    1.00    --  -91.75  61.00 -60.00   94
 35  \w    -48.00 -23.00   0.50    1.00    --  -91.75  45.00 -60.00   50
 36  \w    -46.00 -21.00   0.50    1.00    --  -91.75  45.00-120.00   50
 37  \w    -48.00 -23.00   0.50    1.00    --  -91.75  45.00 -30.00   50
 38  \w    -21.00   6.00   0.50    0.25    --  -47.03  19.00-180.00   54
 39  \w    -57.00 -31.00   0.50    1.00    --  -91.75  61.00  60.00   52
 40  \w    -48.00 -22.00   0.50    1.00    --  -91.75  45.00  90.00   52
 41  \w    -60.00 -25.00   0.50    1.00    --  -91.75  61.00 150.00   70
 42  \w    -61.00 -14.00   0.50    0.25    --  -47.03 125.00 150.00   94
 43  \w   -143.00-112.00   0.50    1.00    --  -91.75 -45.00-150.00   62
 44  \w   -118.00 -78.00   0.50    0.25    --  -47.03-125.00-180.00   80
 45  \w   -116.00 -81.00   0.50    0.25    --  -47.03-125.00-150.00   70
 46  \w   -114.00 -30.00   0.50    0.25    --  -47.03 -62.00  96.00  168
 47  \w   -163.00 -86.00   0.50    1.00    --  -91.75 -62.00  96.00  154
;
_diffrn_measurement_device 'four-circle diffractometer'
_diffrn_measurement_device_type 'XtaLAB Synergy, Dualflex, HyPix'
_diffrn_measurement_method '\w scans'
_diffrn_orient_matrix_type 'CrysAlisPro convention (1999,Acta A55,543-557)'
_diffrn_orient_matrix_UB_11 0.0715940000
_diffrn_orient_matrix_UB_12 -0.0213103000
_diffrn_orient_matrix_UB_13 0.0698271000
_diffrn_orient_matrix_UB_21 0.0669280000
_diffrn_orient_matrix_UB_22 0.0872238000
_diffrn_orient_matrix_UB_23 -0.0176587000
_diffrn_orient_matrix_UB_31 -0.0498470000
_diffrn_orient_matrix_UB_32 0.0465237000
_diffrn_orient_matrix_UB_33 0.0684778000
_diffrn_radiation_monochromator mirror
_diffrn_radiation_probe x-ray
_diffrn_radiation_type CuK\a
_diffrn_radiation_wavelength 1.54184
_diffrn_reflns_av_R_equivalents 0.0564
_diffrn_reflns_av_sigmaI/netI 0.0323
_diffrn_reflns_av_unetI/netI 0.0177
_diffrn_reflns_Laue_measured_fraction_full 0.999
_diffrn_reflns_Laue_measured_fraction_max 0.962
_diffrn_reflns_limit_h_max 17
_diffrn_reflns_limit_h_min -17
_diffrn_reflns_limit_k_max 19
_diffrn_reflns_limit_k_min -19
_diffrn_reflns_limit_l_max 19
_diffrn_reflns_limit_l_min -17
_diffrn_reflns_number 22471
_diffrn_reflns_point_group_measured_fraction_full 0.999
_diffrn_reflns_point_group_measured_fraction_max 0.962
_diffrn_reflns_theta_full 67.684
_diffrn_reflns_theta_max 76.831
_diffrn_reflns_theta_min 2.851
_diffrn_source 'micro-focus sealed X-ray tube'
_diffrn_source_type 'PhotonJet (Cu) X-ray Source'
_exptl_absorpt_coefficient_mu 1.528
_exptl_absorpt_correction_T_max 0.848
_exptl_absorpt_correction_T_min 0.695
_exptl_absorpt_correction_type analytical
_exptl_absorpt_process_details
;
CrysAlisPro 1.171.40.53 (Rigaku Oxford Diffraction, 2019)
Analytical numeric absorption correction using a multifaceted crystal
			model based on expressions derived by R.C. Clark & J.S. Reid.
(Clark, R. C. & Reid, J. S. (1995). Acta Cryst. A51, 887-897)
Empirical absorption correction using spherical harmonics,
 implemented in SCALE3 ABSPACK scaling algorithm.
;
_exptl_crystal_colour yellow
_exptl_crystal_density_diffrn 1.264
_exptl_crystal_description block
_exptl_crystal_F_000 1344
_exptl_crystal_size_max 0.313
_exptl_crystal_size_mid 0.144
_exptl_crystal_size_min 0.136
_refine_diff_density_max 0.672
_refine_diff_density_min -0.537
_refine_diff_density_rms 0.100
_refine_ls_extinction_method none
_refine_ls_goodness_of_fit_ref 1.157
_refine_ls_hydrogen_treatment constr
_refine_ls_matrix_type full
_refine_ls_number_parameters 830
_refine_ls_number_reflns 22471
_refine_ls_number_restraints 0
_refine_ls_restrained_S_all 1.157
_refine_ls_R_factor_all 0.0785
_refine_ls_R_factor_gt 0.0660
_refine_ls_shift/su_max 0.001
_refine_ls_shift/su_mean 0.000
_refine_ls_structure_factor_coef Fsqd
_refine_ls_weighting_details 'w=1/[\s^2^(Fo^2^)+(0.0673P)^2^+7.1882P] where P=(Fo^2^+2Fc^2^)/3'
_refine_ls_weighting_scheme calc
_refine_ls_wR_factor_gt 0.1834
_refine_ls_wR_factor_ref 0.2099
_reflns_Friedel_coverage 0.000
_reflns_number_gt 20188
_reflns_number_total 22471
_reflns_threshold_expression 'I > 2\s(I)'
_twin_special_details
;
Component 2 rotated by -179.9596\% 
 around [-0.00 -0.00 1.00] (reciprocal) or [0.04 0.02 1.00] (direct)
;
_cod_data_source_file d4cc03167a2.cif
_cod_data_source_block SMO-225
_cod_depositor_comments 'Adding full bibliography for 7133440--7133443.cif.'
_cod_database_code 7133443
_shelx_shelxl_version_number 2019/3
_shelx_space_group_comment
;
The symmetry employed for this shelxl refinement is uniquely defined
by the following loop, which should always be used as a source of
symmetry information in preference to the above space-group names.
They are only intended as comments.
;
_cell_oxdiff_length_a 14.2502(3)
_cell_oxdiff_length_b 15.4854(3)
_cell_oxdiff_length_c 15.5126(3)
_cell_oxdiff_angle_alpha 90.5275(15)
_cell_oxdiff_angle_beta 91.9898(16)
_cell_oxdiff_angle_gamma 100.2998(15)
_cell_oxdiff_volume 3365.57(11)
_cell_oxdiff_measurement_reflns_used 14366
_oxdiff_exptl_absorpt_empirical_full_min 0.584
_oxdiff_exptl_absorpt_empirical_full_max 1.737
_oxdiff_exptl_absorpt_empirical_details
;
Empirical correction (ABSPACK) includes:
- Absorption correction using spherical harmonics
- Frame scaling
;
_oxdiff_twin_items 2
_chemical_oxdiff_formula 'C72 H72 Li4 O12 P4'
_chemical_oxdiff_usercomment 'tHF toluene /pen'

loop_
_space_group_symop_operation_xyz
'x, y, z'
'-x, -y, -z'

loop_
_atom_site_label
_atom_site_type_symbol
_atom_site_fract_x
_atom_site_fract_y
_atom_site_fract_z
_atom_site_U_iso_or_equiv
_atom_site_adp_type
_atom_site_occupancy
_atom_site_site_symmetry_order
_atom_site_calc_flag
_atom_site_refinement_flags_posn
_atom_site_refinement_flags_adp
_atom_site_refinement_flags_occupancy
_atom_site_disorder_assembly
_atom_site_disorder_group
P1 P 0.65025(7) 0.14894(6) 0.53976(6) 0.0224(2) Uani 1 1 d . . . . .
O1 O 0.5662(2) 0.3518(2) 0.4099(2) 0.0330(7) Uani 1 1 d . . . . .
C1 C 0.6355(3) 0.2373(3) 0.4827(3) 0.0303(9) Uani 1 1 d . . . . .
C12 C 0.9521(3) 0.1032(4) 0.4865(3) 0.0420(12) Uani 1 1 d . . . . .
H12 H 1.013186 0.094549 0.474196 0.050 Uiso 1 1 calc R U . . .
C13 C 0.9397(3) 0.1789(3) 0.5287(3) 0.0374(10) Uani 1 1 d . . . . .
H13 H 0.992576 0.220935 0.545204 0.045 Uiso 1 1 calc R U . . .
C14 C 0.8487(3) 0.1926(3) 0.5465(3) 0.0316(9) Uani 1 1 d . . . . .
H14 H 0.840526 0.243747 0.574934 0.038 Uiso 1 1 calc R U . . .
C15 C 0.6481(3) 0.1767(3) 0.6528(3) 0.0241(8) Uani 1 1 d . . . . .
C16 C 0.5894(3) 0.2337(3) 0.6805(3) 0.0342(10) Uani 1 1 d . . . . .
H16 H 0.552642 0.258671 0.640397 0.041 Uiso 1 1 calc R U . . .
C17 C 0.5855(4) 0.2532(3) 0.7670(3) 0.0420(11) Uani 1 1 d . . . . .
H17 H 0.545311 0.290510 0.784869 0.050 Uiso 1 1 calc R U . . .
C18 C 0.6403(4) 0.2183(3) 0.8269(3) 0.0403(11) Uani 1 1 d . . . . .
H18 H 0.638418 0.233151 0.884979 0.048 Uiso 1 1 calc R U . . .
C29 C 0.9154(4) 0.6190(4) 0.5516(4) 0.0444(12) Uani 1 1 d . . . . .
H29 H 0.968479 0.659676 0.570506 0.053 Uiso 1 1 calc R U . . .
C30 C 0.9133(3) 0.5305(3) 0.5637(3) 0.0388(11) Uani 1 1 d . . . . .
H30 H 0.965409 0.511341 0.589889 0.047 Uiso 1 1 calc R U . . .
C31 C 0.8340(4) 0.4706(3) 0.5369(3) 0.0375(10) Uani 1 1 d . . . . .
H31 H 0.832114 0.411049 0.545904 0.045 Uiso 1 1 calc R U . . .
C32 C 0.7569(3) 0.4990(3) 0.4964(3) 0.0349(10) Uani 1 1 d . . . . .
H32 H 0.703835 0.458114 0.477917 0.042 Uiso 1 1 calc R U . . .
C33 C 0.8254(3) 0.8682(3) 0.8346(3) 0.0263(8) Uani 1 1 d . . . . .
C19 C 0.6982(4) 0.1612(3) 0.8012(3) 0.0390(11) Uani 1 1 d . . . . .
H19 H 0.734720 0.136741 0.841931 0.047 Uiso 1 1 calc R U . . .
C21 C 0.6663(3) 0.6159(3) 0.3183(3) 0.0264(8) Uani 1 1 d . . . . .
C22 C 0.6934(3) 0.6901(3) 0.2688(3) 0.0327(9) Uani 1 1 d . . . . .
H22 H 0.705322 0.745155 0.295632 0.039 Uiso 1 1 calc R U . . .
C23 C 0.7028(3) 0.6838(3) 0.1811(3) 0.0360(10) Uani 1 1 d . . . . .
H23 H 0.720811 0.734278 0.149291 0.043 Uiso 1 1 calc R U . . .
C24 C 0.6857(3) 0.6023(3) 0.1401(3) 0.0346(10) Uani 1 1 d . . . . .
H24 H 0.693748 0.597733 0.081072 0.042 Uiso 1 1 calc R U . . .
C20 C 0.7019(3) 0.1403(3) 0.7147(3) 0.0322(9) Uani 1 1 d . . . . .
H20 H 0.740770 0.101422 0.697629 0.039 Uiso 1 1 calc R U . . .
Li1 Li 0.4950(5) 0.4426(5) 0.4340(5) 0.0297(15) Uani 1 1 d . . . . .
P2 P 0.65446(8) 0.62288(7) 0.43322(7) 0.0247(2) Uani 1 1 d . . . . .
O2 O 0.6207(2) 0.8681(2) 0.5067(3) 0.0443(9) Uani 1 1 d . . . . .
C2 C 0.5986(3) 0.2942(3) 0.4471(3) 0.0248(8) Uani 1 1 d . . . . .
C25 C 0.6564(3) 0.5276(3) 0.1879(3) 0.0321(9) Uani 1 1 d . . . . .
H25 H 0.642613 0.472948 0.160472 0.038 Uiso 1 1 calc R U . . .
C26 C 0.6475(3) 0.5340(3) 0.2756(3) 0.0313(9) Uani 1 1 d . . . . .
H26 H 0.628846 0.483320 0.307052 0.038 Uiso 1 1 calc R U . . .
C27 C 0.7579(3) 0.5882(3) 0.4833(3) 0.0283(9) Uani 1 1 d . . . . .
C28 C 0.8383(3) 0.6472(3) 0.5111(3) 0.0391(11) Uani 1 1 d . . . . .
H28 H 0.840549 0.706917 0.502576 0.047 Uiso 1 1 calc R U . . .
C34 C 0.8834(3) 0.8210(3) 0.7911(3) 0.0381(10) Uani 1 1 d . . . . .
H34 H 0.924009 0.791068 0.822224 0.046 Uiso 1 1 calc R U . . .
C35 C 0.8817(4) 0.8178(4) 0.7021(3) 0.0438(12) Uani 1 1 d . . . . .
H35 H 0.921963 0.786774 0.673923 0.053 Uiso 1 1 calc R U . . .
C36 C 0.8202(3) 0.8607(4) 0.6544(3) 0.0404(11) Uani 1 1 d . . . . .
H36 H 0.818175 0.857475 0.594471 0.049 Uiso 1 1 calc R U . . .
C37 C 0.7629(4) 0.9075(3) 0.6964(3) 0.0403(11) Uani 1 1 d . . . . .
H37 H 0.721953 0.936767 0.664847 0.048 Uiso 1 1 calc R U . . .
C38 C 0.7649(3) 0.9118(3) 0.7870(3) 0.0353(10) Uani 1 1 d . . . . .
H38 H 0.725631 0.944096 0.814993 0.042 Uiso 1 1 calc R U . . .
C39 C 0.7306(3) 0.9105(3) 0.9890(3) 0.0273(8) Uani 1 1 d . . . . .
C40 C 0.6522(3) 0.8527(3) 1.0189(3) 0.0372(10) Uani 1 1 d . . . . .
H40 H 0.650183 0.792514 1.014009 0.045 Uiso 1 1 calc R U . . .
C41 C 0.5777(3) 0.8840(4) 1.0556(3) 0.0424(11) Uani 1 1 d . . . . .
H41 H 0.525619 0.844936 1.074836 0.051 Uiso 1 1 calc R U . . .
C42 C 0.5805(4) 0.9732(4) 1.0637(3) 0.0419(12) Uani 1 1 d . . . . .
H42 H 0.530714 0.993923 1.089447 0.050 Uiso 1 1 calc R U . . .
C43 C 0.6566(3) 1.0320(3) 1.0339(3) 0.0386(11) Uani 1 1 d . . . . .
H43 H 0.657678 1.092084 1.038634 0.046 Uiso 1 1 calc R U . . .
C44 C 0.7318(3) 1.0005(3) 0.9967(3) 0.0341(10) Uani 1 1 d . . . . .
H44 H 0.783319 1.039940 0.976799 0.041 Uiso 1 1 calc R U . . .
C45 C 0.7345(3) 1.3608(3) 1.0268(3) 0.0261(8) Uani 1 1 d . . . . .
C46 C 0.6616(3) 1.3013(3) 1.0645(3) 0.0288(9) Uani 1 1 d . . . . .
H46 H 0.676795 1.257519 1.100198 0.035 Uiso 1 1 calc R U . . .
C47 C 0.5672(3) 1.3082(3) 1.0484(3) 0.0372(10) Uani 1 1 d . . . . .
H47 H 0.519113 1.268964 1.073459 0.045 Uiso 1 1 calc R U . . .
C55 C 0.8601(4) 1.2486(3) 1.2924(3) 0.0408(11) Uani 1 1 d . . . . .
H55 H 0.866030 1.195653 1.318006 0.049 Uiso 1 1 calc R U . . .
C56 C 0.8689(3) 1.2574(3) 1.2035(3) 0.0360(10) Uani 1 1 d . . . . .
H56 H 0.880105 1.210211 1.170339 0.043 Uiso 1 1 calc R U . . .
C48 C 0.5435(3) 1.3732(3) 0.9951(3) 0.0366(10) Uani 1 1 d . . . . .
H48 H 0.479816 1.376878 0.983825 0.044 Uiso 1 1 calc R U . . .
C54 C 0.8429(3) 1.3165(3) 1.3422(3) 0.0383(11) Uani 1 1 d . . . . .
H54 H 0.835745 1.309561 1.401205 0.046 Uiso 1 1 calc R U . . .
C49 C 0.6152(3) 1.4323(3) 0.9589(3) 0.0343(10) Uani 1 1 d . . . . .
H49 H 0.599525 1.476251 0.923629 0.041 Uiso 1 1 calc R U . . .
C53 C 0.8361(4) 1.3966(4) 1.3043(3) 0.0402(11) Uani 1 1 d . . . . .
H53 H 0.825856 1.443578 1.338312 0.048 Uiso 1 1 calc R U . . .
C50 C 0.7103(3) 1.4266(3) 0.9750(3) 0.0297(9) Uani 1 1 d . . . . .
H50 H 0.758087 1.467078 0.950906 0.036 Uiso 1 1 calc R U . . .
C51 C 0.8611(3) 1.3367(3) 1.1638(3) 0.0255(8) Uani 1 1 d . . . . .
C52 C 0.8444(3) 1.4064(3) 1.2165(3) 0.0338(10) Uani 1 1 d . . . . .
H52 H 0.838948 1.459834 1.191807 0.041 Uiso 1 1 calc R U . . .
C57 C 0.3755(6) 0.3536(4) 0.2873(4) 0.069(2) Uani 1 1 d . . . . .
H57A H 0.338033 0.311494 0.324182 0.083 Uiso 1 1 calc R U . . .
H57B H 0.428012 0.328141 0.266254 0.083 Uiso 1 1 calc R U . . .
C58 C 0.3147(6) 0.3770(5) 0.2133(4) 0.075(2) Uani 1 1 d . . . . .
H58A H 0.260648 0.330501 0.200409 0.090 Uiso 1 1 calc R U . . .
H58B H 0.351319 0.389507 0.161928 0.090 Uiso 1 1 calc R U . . .
C59 C 0.2829(4) 0.4587(6) 0.2479(4) 0.076(2) Uani 1 1 d . . . . .
H59A H 0.265735 0.495048 0.201491 0.091 Uiso 1 1 calc R U . . .
H59B H 0.229186 0.443737 0.285070 0.091 Uiso 1 1 calc R U . . .
C60 C 0.3708(4) 0.5036(4) 0.2981(4) 0.0518(14) Uani 1 1 d . . . . .
H60A H 0.415105 0.538379 0.260286 0.062 Uiso 1 1 calc R U . . .
H60B H 0.354220 0.541633 0.342924 0.062 Uiso 1 1 calc R U . . .
C61 C 0.5107(4) 0.8559(3) 0.7136(3) 0.0398(11) Uani 1 1 d . . . . .
H61A H 0.561783 0.856329 0.756647 0.048 Uiso 1 1 calc R U . . .
H61B H 0.511157 0.807641 0.673390 0.048 Uiso 1 1 calc R U . . .
C62 C 0.4152(4) 0.8456(4) 0.7563(3) 0.0445(12) Uani 1 1 d . . . . .
H62A H 0.423892 0.849908 0.818586 0.053 Uiso 1 1 calc R U . . .
H62B H 0.375687 0.789550 0.740837 0.053 Uiso 1 1 calc R U . . .
C63 C 0.3700(4) 0.9220(4) 0.7212(3) 0.0450(12) Uani 1 1 d . . . . .
H63A H 0.329671 0.904121 0.670166 0.054 Uiso 1 1 calc R U . . .
H63B H 0.332731 0.944574 0.764387 0.054 Uiso 1 1 calc R U . . .
C64 C 0.4562(4) 0.9891(3) 0.6998(3) 0.0370(10) Uani 1 1 d . . . . .
H64A H 0.439845 1.028658 0.655859 0.044 Uiso 1 1 calc R U . . .
H64B H 0.482037 1.023257 0.750670 0.044 Uiso 1 1 calc R U . . .
C65 C 1.0629(4) 0.5554(4) 1.1958(3) 0.0417(11) Uani 1 1 d . . . . .
H65A H 1.099215 0.530031 1.153642 0.050 Uiso 1 1 calc R U . . .
H65B H 1.041924 0.511617 1.238678 0.050 Uiso 1 1 calc R U . . .
C66 C 1.1207(4) 0.6338(4) 1.2364(5) 0.0636(18) Uani 1 1 d . . . . .
H66A H 1.159992 0.668659 1.195059 0.076 Uiso 1 1 calc R U . . .
H66B H 1.160984 0.618758 1.283580 0.076 Uiso 1 1 calc R U . . .
C67 C 1.0446(6) 0.6806(4) 1.2684(5) 0.072(2) Uani 1 1 d . . . . .
H67A H 1.067829 0.743383 1.272767 0.087 Uiso 1 1 calc R U . . .
H67B H 1.024188 0.659388 1.324604 0.087 Uiso 1 1 calc R U . . .
C68 C 0.9629(4) 0.6597(3) 1.2012(3) 0.0408(11) Uani 1 1 d . . . . .
H68A H 0.901949 0.646085 1.228574 0.049 Uiso 1 1 calc R U . . .
H68B H 0.961938 0.708751 1.162923 0.049 Uiso 1 1 calc R U . . .
C69 C 1.1168(4) 0.9953(3) 0.7976(3) 0.0391(11) Uani 1 1 d . . . . .
H69A H 1.105716 0.944931 0.758486 0.047 Uiso 1 1 calc R U . . .
H69B H 1.146419 0.979153 0.850841 0.047 Uiso 1 1 calc R U . . .
C70 C 1.1802(4) 1.0737(3) 0.7566(4) 0.0435(12) Uani 1 1 d . . . . .
H70A H 1.215738 1.054559 0.710018 0.052 Uiso 1 1 calc R U . . .
H70B H 1.224656 1.106240 0.799071 0.052 Uiso 1 1 calc R U . . .
C71 C 1.1080(4) 1.1295(3) 0.7224(4) 0.0407(11) Uani 1 1 d . . . . .
H71A H 1.116413 1.185469 0.752890 0.049 Uiso 1 1 calc R U . . .
H71B H 1.114922 1.140062 0.661162 0.049 Uiso 1 1 calc R U . . .
C72 C 1.0117(3) 1.0742(3) 0.7395(3) 0.0369(10) Uani 1 1 d . . . . .
H72A H 0.965063 1.110964 0.751258 0.044 Uiso 1 1 calc R U . . .
H72B H 0.988587 1.035803 0.690628 0.044 Uiso 1 1 calc R U . . .
P3 P 0.83391(8) 0.87236(7) 0.95045(7) 0.0256(2) Uani 1 1 d . . . . .
O3 O 0.8667(2) 0.6218(2) 0.9828(2) 0.0371(7) Uani 1 1 d . . . . .
C3 C 0.6598(3) 0.7285(3) 0.4604(3) 0.0352(10) Uani 1 1 d . . . . .
Li3 Li 0.9561(5) 0.5593(5) 1.0335(5) 0.0290(15) Uani 1 1 d . . . . .
P4 P 0.85761(7) 1.34990(7) 1.04879(7) 0.0240(2) Uani 1 1 d . . . . .
O4 O 0.9211(2) 1.14273(19) 0.91021(19) 0.0315(7) Uani 1 1 d . . . . .
C4 C 0.6376(3) 0.7980(3) 0.4839(3) 0.0283(9) Uani 1 1 d . . . . .
Li4 Li 0.9882(5) 1.0462(5) 0.9293(5) 0.0310(15) Uani 1 1 d . . . . .
O5 O 0.5808(2) 0.06538(18) 0.51759(18) 0.0254(6) Uani 1 1 d . . . . .
C5 C 0.8311(3) 0.7705(3) 0.9873(3) 0.0377(10) Uani 1 1 d . . . . .
O6 O 0.5669(2) 0.55856(19) 0.45691(18) 0.0269(6) Uani 1 1 d . . . . .
C6 C 0.8517(3) 0.6965(3) 0.9828(3) 0.0295(9) Uani 1 1 d . . . . .
O7 O 0.9200(2) 0.94057(19) 0.97778(19) 0.0293(6) Uani 1 1 d . . . . .
C7 C 0.8760(3) 1.2564(3) 1.0025(3) 0.0336(10) Uani 1 1 d . . . . .
O8 O 0.9219(2) 1.43315(18) 1.02282(19) 0.0264(6) Uani 1 1 d . . . . .
C8 C 0.9001(3) 1.2006(3) 0.9556(3) 0.0255(8) Uani 1 1 d . . . . .
O9 O 0.4111(2) 0.4344(2) 0.3342(2) 0.0400(8) Uani 1 1 d . . . . .
C9 C 0.7698(3) 0.1297(3) 0.5219(3) 0.0259(8) Uani 1 1 d . . . . .
O10 O 0.5237(2) 0.9382(2) 0.6684(2) 0.0331(7) Uani 1 1 d . . . . .
C10 C 0.7829(3) 0.0531(3) 0.4810(3) 0.0302(9) Uani 1 1 d . . . . .
H10 H 0.730417 0.010073 0.465932 0.036 Uiso 1 1 calc R U . . .
O11 O 0.9825(2) 0.5845(2) 1.15465(19) 0.0326(7) Uani 1 1 d . . . . .
C11 C 0.8739(3) 0.0401(4) 0.4625(3) 0.0383(11) Uani 1 1 d . . . . .
H11 H 0.882325 -0.010873 0.433989 0.046 Uiso 1 1 calc R U . . .
O12 O 1.0296(2) 1.0243(2) 0.8138(2) 0.0380(7) Uani 1 1 d . . . . .
Li2 Li 0.5409(5) 0.9434(4) 0.5450(5) 0.0263(14) Uani 1 1 d . . . . .

loop_
_atom_site_aniso_label
_atom_site_aniso_U_11
_atom_site_aniso_U_22
_atom_site_aniso_U_33
_atom_site_aniso_U_23
_atom_site_aniso_U_13
_atom_site_aniso_U_12
P1 0.0245(5) 0.0185(5) 0.0246(5) 0.0002(4) -0.0005(4) 0.0053(4)
O1 0.0388(18) 0.0281(15) 0.0360(16) 0.0051(12) 0.0005(13) 0.0165(13)
C1 0.029(2) 0.029(2) 0.034(2) 0.0045(17) 0.0001(17) 0.0079(18)
C12 0.029(3) 0.060(3) 0.042(3) 0.015(2) 0.007(2) 0.021(2)
C13 0.023(2) 0.046(3) 0.042(3) 0.007(2) -0.0025(18) 0.002(2)
C14 0.028(2) 0.029(2) 0.037(2) 0.0040(18) -0.0030(17) 0.0053(18)
C15 0.022(2) 0.0242(19) 0.0252(19) -0.0010(15) 0.0009(15) 0.0019(16)
C16 0.037(3) 0.035(2) 0.031(2) -0.0036(18) 0.0080(18) 0.0071(19)
C17 0.047(3) 0.041(3) 0.039(3) -0.008(2) 0.013(2) 0.008(2)
C18 0.041(3) 0.045(3) 0.030(2) -0.009(2) 0.0073(19) -0.009(2)
C29 0.029(3) 0.048(3) 0.053(3) 0.002(2) -0.006(2) 0.002(2)
C30 0.035(3) 0.050(3) 0.034(2) 0.003(2) 0.0018(19) 0.014(2)
C31 0.043(3) 0.035(2) 0.037(2) -0.0005(19) -0.004(2) 0.015(2)
C32 0.038(3) 0.028(2) 0.038(2) -0.0048(18) -0.0074(19) 0.0036(19)
C33 0.021(2) 0.0223(19) 0.035(2) -0.0022(16) 0.0042(16) 0.0002(16)
C19 0.039(3) 0.048(3) 0.026(2) 0.0035(19) -0.0021(18) -0.003(2)
C21 0.025(2) 0.024(2) 0.031(2) -0.0003(16) 0.0009(16) 0.0068(16)
C22 0.036(2) 0.024(2) 0.036(2) -0.0016(17) 0.0037(18) 0.0017(18)
C23 0.044(3) 0.035(2) 0.027(2) 0.0061(18) 0.0031(18) 0.001(2)
C24 0.034(2) 0.044(3) 0.028(2) -0.0008(18) 0.0009(17) 0.010(2)
C20 0.030(2) 0.036(2) 0.030(2) 0.0004(18) 0.0013(17) 0.0042(19)
Li1 0.028(4) 0.026(4) 0.035(4) 0.002(3) 0.002(3) 0.006(3)
P2 0.0265(5) 0.0199(5) 0.0283(5) -0.0013(4) 0.0038(4) 0.0055(4)
O2 0.042(2) 0.0234(16) 0.070(2) -0.0139(15) -0.0014(16) 0.0150(14)
C2 0.023(2) 0.0232(19) 0.028(2) -0.0015(15) 0.0004(15) 0.0040(16)
C25 0.035(2) 0.032(2) 0.028(2) -0.0049(17) 0.0042(17) 0.0049(19)
C26 0.036(2) 0.024(2) 0.035(2) -0.0010(17) 0.0082(18) 0.0063(18)
C27 0.030(2) 0.026(2) 0.029(2) -0.0032(16) 0.0067(16) 0.0033(17)
C28 0.035(3) 0.031(2) 0.052(3) 0.004(2) 0.000(2) 0.008(2)
C34 0.036(3) 0.042(3) 0.039(3) 0.002(2) 0.0044(19) 0.011(2)
C35 0.044(3) 0.047(3) 0.042(3) -0.007(2) 0.007(2) 0.013(2)
C36 0.034(3) 0.055(3) 0.031(2) -0.009(2) 0.0036(19) 0.004(2)
C37 0.041(3) 0.045(3) 0.035(2) -0.001(2) -0.007(2) 0.009(2)
C38 0.035(3) 0.036(2) 0.036(2) -0.0041(19) -0.0004(18) 0.011(2)
C39 0.027(2) 0.027(2) 0.028(2) 0.0028(16) -0.0038(16) 0.0056(17)
C40 0.030(2) 0.035(3) 0.044(3) 0.002(2) 0.0000(19) 0.0017(19)
C41 0.028(2) 0.053(3) 0.046(3) 0.006(2) 0.007(2) 0.004(2)
C42 0.034(3) 0.062(3) 0.033(2) -0.003(2) 0.0018(19) 0.017(2)
C43 0.037(3) 0.044(3) 0.038(3) -0.005(2) 0.0044(19) 0.015(2)
C44 0.036(3) 0.025(2) 0.042(2) 0.0012(18) 0.0014(19) 0.0053(18)
C45 0.032(2) 0.0205(19) 0.0251(19) -0.0030(15) 0.0016(16) 0.0047(17)
C46 0.030(2) 0.028(2) 0.028(2) -0.0011(16) 0.0013(16) 0.0037(17)
C47 0.026(2) 0.040(3) 0.043(3) -0.003(2) 0.0014(19) 0.0000(19)
C55 0.047(3) 0.043(3) 0.034(2) 0.013(2) -0.002(2) 0.012(2)
C56 0.035(3) 0.029(2) 0.046(3) 0.0059(19) 0.000(2) 0.0097(19)
C48 0.026(2) 0.047(3) 0.037(2) -0.007(2) -0.0054(18) 0.010(2)
C54 0.033(3) 0.050(3) 0.031(2) 0.009(2) -0.0017(18) 0.007(2)
C49 0.034(2) 0.037(2) 0.034(2) 0.0008(19) -0.0028(18) 0.012(2)
C53 0.039(3) 0.048(3) 0.035(2) 0.000(2) 0.003(2) 0.010(2)
C50 0.033(2) 0.028(2) 0.028(2) 0.0018(16) 0.0019(17) 0.0043(18)
C51 0.0187(19) 0.027(2) 0.030(2) 0.0014(16) 0.0003(15) 0.0026(16)
C52 0.036(3) 0.036(2) 0.031(2) 0.0037(18) 0.0056(18) 0.0085(19)
C57 0.102(6) 0.041(3) 0.055(4) -0.001(3) -0.034(4) -0.005(3)
C58 0.085(5) 0.078(5) 0.046(3) 0.012(3) -0.023(3) -0.025(4)
C59 0.039(3) 0.147(8) 0.048(3) 0.037(4) 0.002(3) 0.035(4)
C60 0.064(4) 0.058(3) 0.044(3) 0.011(2) 0.005(2) 0.038(3)
C61 0.045(3) 0.034(2) 0.039(3) 0.009(2) -0.003(2) 0.006(2)
C62 0.048(3) 0.041(3) 0.042(3) 0.008(2) 0.010(2) 0.001(2)
C63 0.042(3) 0.056(3) 0.037(3) 0.004(2) 0.001(2) 0.009(2)
C64 0.051(3) 0.037(2) 0.027(2) 0.0012(18) 0.0087(19) 0.017(2)
C65 0.041(3) 0.057(3) 0.032(2) 0.004(2) -0.0025(19) 0.022(2)
C66 0.053(4) 0.054(4) 0.076(4) 0.019(3) -0.026(3) -0.006(3)
C67 0.109(6) 0.047(3) 0.061(4) -0.021(3) -0.038(4) 0.023(4)
C68 0.049(3) 0.038(3) 0.037(3) -0.009(2) 0.000(2) 0.014(2)
C69 0.044(3) 0.039(3) 0.040(3) 0.001(2) 0.001(2) 0.022(2)
C70 0.039(3) 0.040(3) 0.051(3) -0.002(2) -0.004(2) 0.006(2)
C71 0.041(3) 0.033(2) 0.049(3) 0.002(2) 0.005(2) 0.008(2)
C72 0.041(3) 0.041(3) 0.031(2) 0.0021(19) -0.0005(19) 0.012(2)
P3 0.0243(5) 0.0194(5) 0.0331(5) 0.0004(4) -0.0012(4) 0.0040(4)
O3 0.0375(18) 0.0229(15) 0.052(2) 0.0034(13) -0.0033(14) 0.0099(13)
C3 0.039(3) 0.027(2) 0.041(3) -0.0056(18) 0.0051(19) 0.0094(19)
Li3 0.031(4) 0.024(3) 0.034(4) 0.001(3) 0.005(3) 0.008(3)
P4 0.0261(5) 0.0193(5) 0.0271(5) 0.0003(4) 0.0035(4) 0.0051(4)
O4 0.0402(18) 0.0252(15) 0.0322(16) -0.0062(12) 0.0003(12) 0.0147(13)
C4 0.019(2) 0.027(2) 0.037(2) 0.0011(17) 0.0022(16) 0.0003(16)
Li4 0.033(4) 0.025(4) 0.035(4) 0.002(3) -0.001(3) 0.006(3)
O5 0.0244(15) 0.0199(13) 0.0317(15) -0.0032(11) -0.0013(11) 0.0042(11)
C5 0.039(3) 0.025(2) 0.049(3) -0.0006(19) 0.001(2) 0.0048(19)
O6 0.0259(15) 0.0256(14) 0.0298(15) 0.0000(11) 0.0043(11) 0.0060(11)
C6 0.022(2) 0.028(2) 0.037(2) 0.0002(17) -0.0006(17) 0.0039(17)
O7 0.0264(16) 0.0278(15) 0.0335(16) -0.0010(12) -0.0042(12) 0.0049(12)
C7 0.035(2) 0.025(2) 0.042(2) -0.0035(18) 0.0096(19) 0.0062(18)
O8 0.0261(15) 0.0207(14) 0.0329(15) 0.0027(11) 0.0066(11) 0.0041(11)
C8 0.023(2) 0.0219(19) 0.031(2) 0.0053(16) -0.0001(15) 0.0024(16)
O9 0.044(2) 0.0338(17) 0.0432(19) 0.0028(14) -0.0131(15) 0.0121(15)
C9 0.027(2) 0.028(2) 0.0233(19) 0.0029(15) -0.0004(15) 0.0054(17)
O10 0.0387(18) 0.0285(15) 0.0315(16) 0.0037(12) 0.0025(13) 0.0044(13)
C10 0.031(2) 0.032(2) 0.030(2) -0.0009(17) 0.0008(17) 0.0097(18)
O11 0.0336(17) 0.0361(17) 0.0295(15) -0.0048(13) -0.0013(12) 0.0108(13)
C11 0.039(3) 0.047(3) 0.034(2) -0.003(2) 0.0037(19) 0.022(2)
O12 0.050(2) 0.0380(18) 0.0306(16) 0.0036(13) 0.0060(14) 0.0179(15)
Li2 0.024(4) 0.019(3) 0.035(4) 0.001(3) -0.001(3) 0.003(3)

loop_
_atom_type_symbol
_atom_type_description
_atom_type_scat_dispersion_real
_atom_type_scat_dispersion_imag
_atom_type_scat_source
C C 0.0181 0.0091 'International Tables Vol C Tables 4.2.6.8 and 6.1.1.4'
H H 0.0000 0.0000 'International Tables Vol C Tables 4.2.6.8 and 6.1.1.4'
Li Li 0.0008 0.0003 'International Tables Vol C Tables 4.2.6.8 and 6.1.1.4'
O O 0.0492 0.0322 'International Tables Vol C Tables 4.2.6.8 and 6.1.1.4'
P P 0.2955 0.4335 'International Tables Vol C Tables 4.2.6.8 and 6.1.1.4'

loop_
_exptl_crystal_face_index_h
_exptl_crystal_face_index_k
_exptl_crystal_face_index_l
_exptl_crystal_face_perp_dist
1 0 -2 0.0738
-8 4 -4 0.1272
3 2 9 0.0540
8 -2 5 0.0522
-7 -2 -6 0.0845
-6 0 8 0.0671
6 4 6 0.0606
6 0 -8 0.0750
0 -9 4 0.1137
-2 10 -1 0.1498
-1 0 2 0.0644
-3 -8 5 0.1078
6 2 6 0.0496

loop_
_geom_angle_atom_site_label_1
_geom_angle_atom_site_label_2
_geom_angle_atom_site_label_3
_geom_angle
_geom_angle_site_symmetry_1
_geom_angle_site_symmetry_3
_geom_angle_publ_flag
O5 P1 C1 115.9(2) . . ?
O5 P1 C15 111.03(18) . . ?
C1 P1 C15 108.1(2) . . ?
O5 P1 C9 108.23(18) . . ?
C1 P1 C9 107.2(2) . . ?
C15 P1 C9 105.93(19) . . ?
O5 P1 Li2 30.48(16) . 2_666 ?
C1 P1 Li2 86.6(2) . 2_666 ?
C15 P1 Li2 116.04(19) . 2_666 ?
C9 P1 Li2 128.98(19) . 2_666 ?
C2 O1 Li1 139.5(4) . . ?
C2 C1 P1 161.9(4) . . ?
C13 C12 C11 120.1(4) . . ?
C13 C12 H12 119.9 . . ?
C11 C12 H12 119.9 . . ?
C12 C13 C14 120.3(5) . . ?
C12 C13 H13 119.9 . . ?
C14 C13 H13 119.9 . . ?
C13 C14 C9 119.8(5) . . ?
C13 C14 H14 120.1 . . ?
C9 C14 H14 120.1 . . ?
C20 C15 C16 118.3(4) . . ?
C20 C15 P1 121.5(3) . . ?
C16 C15 P1 120.1(3) . . ?
C17 C16 C15 120.3(5) . . ?
C17 C16 H16 119.8 . . ?
C15 C16 H16 119.8 . . ?
C18 C17 C16 120.7(5) . . ?
C18 C17 H17 119.7 . . ?
C16 C17 H17 119.7 . . ?
C17 C18 C19 120.0(4) . . ?
C17 C18 H18 120.0 . . ?
C19 C18 H18 120.0 . . ?
C30 C29 C28 119.8(5) . . ?
C30 C29 H29 120.1 . . ?
C28 C29 H29 120.1 . . ?
C31 C30 C29 119.9(4) . . ?
C31 C30 H30 120.0 . . ?
C29 C30 H30 120.0 . . ?
C30 C31 C32 120.1(5) . . ?
C30 C31 H31 120.0 . . ?
C32 C31 H31 120.0 . . ?
C31 C32 C27 120.8(4) . . ?
C31 C32 H32 119.6 . . ?
C27 C32 H32 119.6 . . ?
C34 C33 C38 118.6(4) . . ?
C34 C33 P3 118.6(3) . . ?
C38 C33 P3 122.8(3) . . ?
C18 C19 C20 119.8(5) . . ?
C18 C19 H19 120.1 . . ?
C20 C19 H19 120.1 . . ?
C22 C21 C26 117.8(4) . . ?
C22 C21 P2 122.0(3) . . ?
C26 C21 P2 120.3(3) . . ?
C23 C22 C21 121.4(4) . . ?
C23 C22 H22 119.3 . . ?
C21 C22 H22 119.3 . . ?
C22 C23 C24 120.2(4) . . ?
C22 C23 H23 119.9 . . ?
C24 C23 H23 119.9 . . ?
C23 C24 C25 119.3(4) . . ?
C23 C24 H24 120.3 . . ?
C25 C24 H24 120.3 . . ?
C19 C20 C15 120.8(4) . . ?
C19 C20 H20 119.6 . . ?
C15 C20 H20 119.6 . . ?
O9 Li1 O1 101.3(4) . . ?
O9 Li1 O6 114.0(4) . . ?
O1 Li1 O6 117.0(4) . . ?
O9 Li1 O6 115.0(4) . 2_666 ?
O1 Li1 O6 118.5(4) . 2_666 ?
O6 Li1 O6 91.9(3) . 2_666 ?
O6 P2 C3 117.7(2) . . ?
O6 P2 C21 108.14(18) . . ?
C3 P2 C21 108.1(2) . . ?
O6 P2 C27 108.19(18) . . ?
C3 P2 C27 107.2(2) . . ?
C21 P2 C27 107.02(19) . . ?
O6 P2 Li1 31.12(18) . 2_666 ?
C3 P2 Li1 93.5(2) . 2_666 ?
C21 P2 Li1 137.9(2) . 2_666 ?
C27 P2 Li1 100.03(19) . 2_666 ?
C4 O2 Li2 154.0(4) . . ?
O1 C2 C1 176.7(5) . . ?
C26 C25 C24 120.4(4) . . ?
C26 C25 H25 119.8 . . ?
C24 C25 H25 119.8 . . ?
C25 C26 C21 120.9(4) . . ?
C25 C26 H26 119.6 . . ?
C21 C26 H26 119.6 . . ?
C28 C27 C32 118.1(4) . . ?
C28 C27 P2 122.4(3) . . ?
C32 C27 P2 119.4(3) . . ?
C27 C28 C29 121.2(5) . . ?
C27 C28 H28 119.4 . . ?
C29 C28 H28 119.4 . . ?
C35 C34 C33 120.9(5) . . ?
C35 C34 H34 119.5 . . ?
C33 C34 H34 119.5 . . ?
C34 C35 C36 120.4(5) . . ?
C34 C35 H35 119.8 . . ?
C36 C35 H35 119.8 . . ?
C37 C36 C35 119.2(5) . . ?
C37 C36 H36 120.4 . . ?
C35 C36 H36 120.4 . . ?
C36 C37 C38 120.7(5) . . ?
C36 C37 H37 119.7 . . ?
C38 C37 H37 119.7 . . ?
C33 C38 C37 120.1(4) . . ?
C33 C38 H38 119.9 . . ?
C37 C38 H38 119.9 . . ?
C44 C39 C40 118.6(4) . . ?
C44 C39 P3 119.4(3) . . ?
C40 C39 P3 121.8(3) . . ?
C41 C40 C39 120.7(5) . . ?
C41 C40 H40 119.6 . . ?
C39 C40 H40 119.6 . . ?
C42 C41 C40 120.0(5) . . ?
C42 C41 H41 120.0 . . ?
C40 C41 H41 120.0 . . ?
C41 C42 C43 120.6(5) . . ?
C41 C42 H42 119.7 . . ?
C43 C42 H42 119.7 . . ?
C42 C43 C44 119.4(5) . . ?
C42 C43 H43 120.3 . . ?
C44 C43 H43 120.3 . . ?
C43 C44 C39 120.6(4) . . ?
C43 C44 H44 119.7 . . ?
C39 C44 H44 119.7 . . ?
C50 C45 C46 119.2(4) . . ?
C50 C45 P4 122.0(3) . . ?
C46 C45 P4 118.9(3) . . ?
C47 C46 C45 119.8(4) . . ?
C47 C46 H46 120.1 . . ?
C45 C46 H46 120.1 . . ?
C46 C47 C48 120.7(4) . . ?
C46 C47 H47 119.7 . . ?
C48 C47 H47 119.7 . . ?
C54 C55 C56 120.8(5) . . ?
C54 C55 H55 119.6 . . ?
C56 C55 H55 119.6 . . ?
C55 C56 C51 120.6(5) . . ?
C55 C56 H56 119.7 . . ?
C51 C56 H56 119.7 . . ?
C49 C48 C47 119.5(4) . . ?
C49 C48 H48 120.2 . . ?
C47 C48 H48 120.2 . . ?
C55 C54 C53 119.7(4) . . ?
C55 C54 H54 120.1 . . ?
C53 C54 H54 120.1 . . ?
C48 C49 C50 120.5(5) . . ?
C48 C49 H49 119.8 . . ?
C50 C49 H49 119.8 . . ?
C52 C53 C54 120.2(5) . . ?
C52 C53 H53 119.9 . . ?
C54 C53 H53 119.9 . . ?
C45 C50 C49 120.3(4) . . ?
C45 C50 H50 119.8 . . ?
C49 C50 H50 119.8 . . ?
C56 C51 C52 117.7(4) . . ?
C56 C51 P4 123.4(3) . . ?
C52 C51 P4 118.5(3) . . ?
C53 C52 C51 121.0(4) . . ?
C53 C52 H52 119.5 . . ?
C51 C52 H52 119.5 . . ?
O9 C57 C58 106.2(5) . . ?
O9 C57 H57A 110.5 . . ?
C58 C57 H57A 110.5 . . ?
O9 C57 H57B 110.5 . . ?
C58 C57 H57B 110.5 . . ?
H57A C57 H57B 108.7 . . ?
C57 C58 C59 101.9(5) . . ?
C57 C58 H58A 111.4 . . ?
C59 C58 H58A 111.4 . . ?
C57 C58 H58B 111.4 . . ?
C59 C58 H58B 111.4 . . ?
H58A C58 H58B 109.2 . . ?
C60 C59 C58 102.1(5) . . ?
C60 C59 H59A 111.4 . . ?
C58 C59 H59A 111.3 . . ?
C60 C59 H59B 111.4 . . ?
C58 C59 H59B 111.4 . . ?
H59A C59 H59B 109.2 . . ?
O9 C60 C59 104.7(5) . . ?
O9 C60 H60A 110.8 . . ?
C59 C60 H60A 110.8 . . ?
O9 C60 H60B 110.8 . . ?
C59 C60 H60B 110.8 . . ?
H60A C60 H60B 108.9 . . ?
O10 C61 C62 107.2(4) . . ?
O10 C61 H61A 110.3 . . ?
C62 C61 H61A 110.3 . . ?
O10 C61 H61B 110.3 . . ?
C62 C61 H61B 110.3 . . ?
H61A C61 H61B 108.5 . . ?
C61 C62 C63 104.3(4) . . ?
C61 C62 H62A 110.9 . . ?
C63 C62 H62A 110.9 . . ?
C61 C62 H62B 110.9 . . ?
C63 C62 H62B 110.9 . . ?
H62A C62 H62B 108.9 . . ?
C64 C63 C62 102.5(4) . . ?
C64 C63 H63A 111.3 . . ?
C62 C63 H63A 111.3 . . ?
C64 C63 H63B 111.3 . . ?
C62 C63 H63B 111.3 . . ?
H63A C63 H63B 109.2 . . ?
O10 C64 C63 104.7(4) . . ?
O10 C64 H64A 110.8 . . ?
C63 C64 H64A 110.8 . . ?
O10 C64 H64B 110.8 . . ?
C63 C64 H64B 110.8 . . ?
H64A C64 H64B 108.9 . . ?
O11 C65 C66 105.7(4) . . ?
O11 C65 H65A 110.6 . . ?
C66 C65 H65A 110.6 . . ?
O11 C65 H65B 110.6 . . ?
C66 C65 H65B 110.6 . . ?
H65A C65 H65B 108.7 . . ?
C65 C66 C67 101.3(5) . . ?
C65 C66 H66A 111.5 . . ?
C67 C66 H66A 111.5 . . ?
C65 C66 H66B 111.5 . . ?
C67 C66 H66B 111.5 . . ?
H66A C66 H66B 109.3 . . ?
C66 C67 C68 104.8(5) . . ?
C66 C67 H67A 110.8 . . ?
C68 C67 H67A 110.8 . . ?
C66 C67 H67B 110.8 . . ?
C68 C67 H67B 110.8 . . ?
H67A C67 H67B 108.9 . . ?
O11 C68 C67 104.4(4) . . ?
O11 C68 H68A 110.9 . . ?
C67 C68 H68A 110.9 . . ?
O11 C68 H68B 110.9 . . ?
C67 C68 H68B 110.9 . . ?
H68A C68 H68B 108.9 . . ?
O12 C69 C70 105.3(4) . . ?
O12 C69 H69A 110.7 . . ?
C70 C69 H69A 110.7 . . ?
O12 C69 H69B 110.7 . . ?
C70 C69 H69B 110.7 . . ?
H69A C69 H69B 108.8 . . ?
C69 C70 C71 103.4(4) . . ?
C69 C70 H70A 111.1 . . ?
C71 C70 H70A 111.1 . . ?
C69 C70 H70B 111.1 . . ?
C71 C70 H70B 111.1 . . ?
H70A C70 H70B 109.1 . . ?
C72 C71 C70 103.9(4) . . ?
C72 C71 H71A 111.0 . . ?
C70 C71 H71A 111.0 . . ?
C72 C71 H71B 111.0 . . ?
C70 C71 H71B 111.0 . . ?
H71A C71 H71B 109.0 . . ?
O12 C72 C71 104.1(4) . . ?
O12 C72 H72A 110.9 . . ?
C71 C72 H72A 110.9 . . ?
O12 C72 H72B 110.9 . . ?
C71 C72 H72B 110.9 . . ?
H72A C72 H72B 109.0 . . ?
O7 P3 C5 116.7(2) . . ?
O7 P3 C33 108.11(18) . . ?
C5 P3 C33 109.0(2) . . ?
O7 P3 C39 106.88(19) . . ?
C5 P3 C39 107.5(2) . . ?
C33 P3 C39 108.34(19) . . ?
C6 O3 Li3 137.8(4) . . ?
C4 C3 P2 162.4(4) . . ?
O3 Li3 O11 113.9(4) . . ?
O3 Li3 O8 114.9(4) . 1_545 ?
O11 Li3 O8 106.0(4) . 1_545 ?
O3 Li3 O8 116.9(4) . 2_777 ?
O11 Li3 O8 108.1(4) . 2_777 ?
O8 Li3 O8 95.0(3) 1_545 2_777 ?
O8 P4 C7 116.5(2) . . ?
O8 P4 C51 111.49(18) . . ?
C7 P4 C51 108.2(2) . . ?
O8 P4 C45 108.89(18) . . ?
C7 P4 C45 108.5(2) . . ?
C51 P4 C45 102.21(19) . . ?
O8 P4 Li3 30.73(17) . 2_777 ?
C7 P4 Li3 87.1(2) . 2_777 ?
C51 P4 Li3 117.1(2) . 2_777 ?
C45 P4 Li3 130.73(19) . 2_777 ?
C8 O4 Li4 134.8(4) . . ?
O2 C4 C3 176.7(5) . . ?
O7 Li4 O7 91.1(3) 2_777 . ?
O7 Li4 O4 116.7(4) 2_777 . ?
O7 Li4 O4 118.3(4) . . ?
O7 Li4 O12 118.4(4) 2_777 . ?
O7 Li4 O12 111.2(4) . . ?
O4 Li4 O12 102.0(4) . . ?
P1 O5 Li2 145.5(3) . 1_545 ?
P1 O5 Li2 126.3(3) . 2_666 ?
Li2 O5 Li2 86.6(3) 1_545 2_666 ?
C6 C5 P3 152.1(5) . . ?
P2 O6 Li1 144.1(3) . . ?
P2 O6 Li1 125.1(3) . 2_666 ?
Li1 O6 Li1 88.1(3) . 2_666 ?
O3 C6 C5 175.0(5) . . ?
P3 O7 Li4 135.4(3) . 2_777 ?
P3 O7 Li4 135.6(3) . . ?
Li4 O7 Li4 88.9(3) 2_777 . ?
C8 C7 P4 165.7(4) . . ?
P4 O8 Li3 148.0(3) . 1_565 ?
P4 O8 Li3 126.1(3) . 2_777 ?
Li3 O8 Li3 85.0(3) 1_565 2_777 ?
O4 C8 C7 177.4(5) . . ?
C60 O9 C57 110.0(4) . . ?
C60 O9 Li1 126.2(4) . . ?
C57 O9 Li1 123.8(4) . . ?
C10 C9 C14 119.6(4) . . ?
C10 C9 P1 120.0(3) . . ?
C14 C9 P1 120.4(3) . . ?
C64 O10 C61 108.2(3) . . ?
C64 O10 Li2 114.9(3) . . ?
C61 O10 Li2 121.7(3) . . ?
C9 C10 C11 120.3(4) . . ?
C9 C10 H10 119.8 . . ?
C11 C10 H10 119.8 . . ?
C65 O11 C68 109.0(4) . . ?
C65 O11 Li3 118.6(3) . . ?
C68 O11 Li3 126.1(4) . . ?
C12 C11 C10 119.8(5) . . ?
C12 C11 H11 120.1 . . ?
C10 C11 H11 120.1 . . ?
C69 O12 C72 104.8(3) . . ?
C69 O12 Li4 123.5(4) . . ?
C72 O12 Li4 124.2(3) . . ?
O2 Li2 O5 115.1(4) . 1_565 ?
O2 Li2 O10 113.0(4) . . ?
O5 Li2 O10 106.9(3) 1_565 . ?
O2 Li2 O5 115.7(4) . 2_666 ?
O5 Li2 O5 93.4(3) 1_565 2_666 ?
O10 Li2 O5 110.9(4) . 2_666 ?

loop_
_geom_bond_atom_site_label_1
_geom_bond_atom_site_label_2
_geom_bond_distance
_geom_bond_site_symmetry_2
_geom_bond_publ_flag
P1 O5 1.510(3) . ?
P1 C1 1.677(4) . ?
P1 C15 1.804(4) . ?
P1 C9 1.812(4) . ?
P1 Li2 3.085(7) 2_666 ?
O1 C2 1.216(5) . ?
O1 Li1 1.916(8) . ?
C1 C2 1.230(6) . ?
C12 C13 1.379(8) . ?
C12 C11 1.381(7) . ?
C12 H12 0.9300 . ?
C13 C14 1.388(6) . ?
C13 H13 0.9300 . ?
C14 C9 1.389(6) . ?
C14 H14 0.9300 . ?
C15 C20 1.394(6) . ?
C15 C16 1.395(6) . ?
C16 C17 1.377(6) . ?
C16 H16 0.9300 . ?
C17 C18 1.369(8) . ?
C17 H17 0.9300 . ?
C18 C19 1.379(8) . ?
C18 H18 0.9300 . ?
C29 C30 1.381(7) . ?
C29 C28 1.386(7) . ?
C29 H29 0.9300 . ?
C30 C31 1.377(7) . ?
C30 H30 0.9300 . ?
C31 C32 1.387(6) . ?
C31 H31 0.9300 . ?
C32 C27 1.396(6) . ?
C32 H32 0.9300 . ?
C33 C34 1.385(6) . ?
C33 C38 1.386(6) . ?
C33 P3 1.796(4) . ?
C19 C20 1.382(6) . ?
C19 H19 0.9300 . ?
C21 C22 1.392(6) . ?
C21 C26 1.403(6) . ?
C21 P2 1.800(4) . ?
C22 C23 1.377(6) . ?
C22 H22 0.9300 . ?
C23 C24 1.385(7) . ?
C23 H23 0.9300 . ?
C24 C25 1.389(6) . ?
C24 H24 0.9300 . ?
C20 H20 0.9300 . ?
Li1 O9 1.912(8) . ?
Li1 O6 1.925(8) . ?
Li1 O6 1.935(8) 2_666 ?
P2 O6 1.509(3) . ?
P2 C3 1.673(4) . ?
P2 C27 1.810(5) . ?
O2 C4 1.206(5) . ?
O2 Li2 1.873(8) . ?
C25 C26 1.375(6) . ?
C25 H25 0.9300 . ?
C26 H26 0.9300 . ?
C27 C28 1.385(6) . ?
C28 H28 0.9300 . ?
C34 C35 1.380(7) . ?
C34 H34 0.9300 . ?
C35 C36 1.388(7) . ?
C35 H35 0.9300 . ?
C36 C37 1.363(7) . ?
C36 H36 0.9300 . ?
C37 C38 1.405(7) . ?
C37 H37 0.9300 . ?
C38 H38 0.9300 . ?
C39 C44 1.395(6) . ?
C39 C40 1.396(6) . ?
C39 P3 1.800(4) . ?
C40 C41 1.381(7) . ?
C40 H40 0.9300 . ?
C41 C42 1.378(8) . ?
C41 H41 0.9300 . ?
C42 C43 1.382(7) . ?
C42 H42 0.9300 . ?
C43 C44 1.394(6) . ?
C43 H43 0.9300 . ?
C44 H44 0.9300 . ?
C45 C50 1.387(6) . ?
C45 C46 1.407(6) . ?
C45 P4 1.813(4) . ?
C46 C47 1.382(6) . ?
C46 H46 0.9300 . ?
C47 C48 1.387(7) . ?
C47 H47 0.9300 . ?
C55 C54 1.361(7) . ?
C55 C56 1.396(7) . ?
C55 H55 0.9300 . ?
C56 C51 1.399(6) . ?
C56 H56 0.9300 . ?
C48 C49 1.383(7) . ?
C48 H48 0.9300 . ?
C54 C53 1.396(7) . ?
C54 H54 0.9300 . ?
C49 C50 1.389(6) . ?
C49 H49 0.9300 . ?
C53 C52 1.377(6) . ?
C53 H53 0.9300 . ?
C50 H50 0.9300 . ?
C51 C52 1.408(6) . ?
C51 P4 1.797(4) . ?
C52 H52 0.9300 . ?
C57 O9 1.444(7) . ?
C57 C58 1.500(9) . ?
C57 H57A 0.9700 . ?
C57 H57B 0.9700 . ?
C58 C59 1.517(11) . ?
C58 H58A 0.9700 . ?
C58 H58B 0.9700 . ?
C59 C60 1.506(9) . ?
C59 H59A 0.9700 . ?
C59 H59B 0.9700 . ?
C60 O9 1.414(6) . ?
C60 H60A 0.9700 . ?
C60 H60B 0.9700 . ?
C61 O10 1.445(5) . ?
C61 C62 1.518(7) . ?
C61 H61A 0.9700 . ?
C61 H61B 0.9700 . ?
C62 C63 1.540(7) . ?
C62 H62A 0.9700 . ?
C62 H62B 0.9700 . ?
C63 C64 1.508(7) . ?
C63 H63A 0.9700 . ?
C63 H63B 0.9700 . ?
C64 O10 1.443(5) . ?
C64 H64A 0.9700 . ?
C64 H64B 0.9700 . ?
C65 O11 1.436(5) . ?
C65 C66 1.464(8) . ?
C65 H65A 0.9700 . ?
C65 H65B 0.9700 . ?
C66 C67 1.502(10) . ?
C66 H66A 0.9700 . ?
C66 H66B 0.9700 . ?
C67 C68 1.525(8) . ?
C67 H67A 0.9700 . ?
C67 H67B 0.9700 . ?
C68 O11 1.438(5) . ?
C68 H68A 0.9700 . ?
C68 H68B 0.9700 . ?
C69 O12 1.424(6) . ?
C69 C70 1.535(7) . ?
C69 H69A 0.9700 . ?
C69 H69B 0.9700 . ?
C70 C71 1.542(7) . ?
C70 H70A 0.9700 . ?
C70 H70B 0.9700 . ?
C71 C72 1.516(7) . ?
C71 H71A 0.9700 . ?
C71 H71B 0.9700 . ?
C72 O12 1.434(5) . ?
C72 H72A 0.9700 . ?
C72 H72B 0.9700 . ?
P3 O7 1.514(3) . ?
P3 C5 1.676(5) . ?
O3 C6 1.214(5) . ?
O3 Li3 1.887(8) . ?
C3 C4 1.231(6) . ?
Li3 O11 1.926(8) . ?
Li3 O8 1.931(8) 1_545 ?
Li3 O8 1.958(8) 2_777 ?
P4 O8 1.509(3) . ?
P4 C7 1.676(4) . ?
O4 C8 1.219(5) . ?
O4 Li4 1.932(8) . ?
Li4 O7 1.897(8) 2_777 ?
Li4 O7 1.921(8) . ?
Li4 O12 1.951(8) . ?
O5 Li2 1.929(7) 1_545 ?
O5 Li2 1.941(7) 2_666 ?
C5 C6 1.235(6) . ?
C7 C8 1.228(6) . ?
C9 C10 1.385(6) . ?
O10 Li2 1.939(8) . ?
C10 C11 1.386(6) . ?
C10 H10 0.9300 . ?
C11 H11 0.9300 . ?

loop_
_geom_torsion_atom_site_label_1
_geom_torsion_atom_site_label_2
_geom_torsion_atom_site_label_3
_geom_torsion_atom_site_label_4
_geom_torsion
_geom_torsion_site_symmetry_1
_geom_torsion_site_symmetry_2
_geom_torsion_site_symmetry_3
_geom_torsion_site_symmetry_4
_geom_torsion_publ_flag
O5 P1 C1 C2 48.3(14) . . . . ?
C15 P1 C1 C2 -77.0(13) . . . . ?
C9 P1 C1 C2 169.2(13) . . . . ?
Li2 P1 C1 C2 39.3(13) 2_666 . . . ?
C11 C12 C13 C14 -0.6(7) . . . . ?
C12 C13 C14 C9 0.1(7) . . . . ?
O5 P1 C15 C20 84.3(4) . . . . ?
C1 P1 C15 C20 -147.6(4) . . . . ?
C9 P1 C15 C20 -33.0(4) . . . . ?
Li2 P1 C15 C20 117.2(4) 2_666 . . . ?
O5 P1 C15 C16 -93.6(4) . . . . ?
C1 P1 C15 C16 34.5(4) . . . . ?
C9 P1 C15 C16 149.1(3) . . . . ?
Li2 P1 C15 C16 -60.7(4) 2_666 . . . ?
C20 C15 C16 C17 0.2(7) . . . . ?
P1 C15 C16 C17 178.2(4) . . . . ?
C15 C16 C17 C18 1.1(7) . . . . ?
C16 C17 C18 C19 -1.7(8) . . . . ?
C28 C29 C30 C31 -1.1(8) . . . . ?
C29 C30 C31 C32 1.1(8) . . . . ?
C30 C31 C32 C27 -0.8(7) . . . . ?
C17 C18 C19 C20 1.0(7) . . . . ?
C26 C21 C22 C23 -0.9(7) . . . . ?
P2 C21 C22 C23 179.5(4) . . . . ?
C21 C22 C23 C24 -0.2(7) . . . . ?
C22 C23 C24 C25 1.8(7) . . . . ?
C18 C19 C20 C15 0.4(7) . . . . ?
C16 C15 C20 C19 -1.0(7) . . . . ?
P1 C15 C20 C19 -178.9(3) . . . . ?
C22 C21 P2 O6 139.4(4) . . . . ?
C26 C21 P2 O6 -40.2(4) . . . . ?
C22 C21 P2 C3 11.0(4) . . . . ?
C26 C21 P2 C3 -168.7(4) . . . . ?
C22 C21 P2 C27 -104.2(4) . . . . ?
C26 C21 P2 C27 76.1(4) . . . . ?
C22 C21 P2 Li1 128.2(4) . . . 2_666 ?
C26 C21 P2 Li1 -51.5(5) . . . 2_666 ?
C23 C24 C25 C26 -2.2(7) . . . . ?
C24 C25 C26 C21 1.1(7) . . . . ?
C22 C21 C26 C25 0.4(6) . . . . ?
P2 C21 C26 C25 -179.9(3) . . . . ?
C31 C32 C27 C28 0.4(7) . . . . ?
C31 C32 C27 P2 -178.1(4) . . . . ?
O6 P2 C27 C28 -147.8(4) . . . . ?
C3 P2 C27 C28 -19.9(5) . . . . ?
C21 P2 C27 C28 95.9(4) . . . . ?
Li1 P2 C27 C28 -116.7(4) 2_666 . . . ?
O6 P2 C27 C32 30.7(4) . . . . ?
C3 P2 C27 C32 158.6(4) . . . . ?
C21 P2 C27 C32 -85.6(4) . . . . ?
Li1 P2 C27 C32 61.8(4) 2_666 . . . ?
C32 C27 C28 C29 -0.4(7) . . . . ?
P2 C27 C28 C29 178.1(4) . . . . ?
C30 C29 C28 C27 0.8(8) . . . . ?
C38 C33 C34 C35 0.4(7) . . . . ?
P3 C33 C34 C35 -178.1(4) . . . . ?
C33 C34 C35 C36 -1.2(8) . . . . ?
C34 C35 C36 C37 1.3(8) . . . . ?
C35 C36 C37 C38 -0.6(8) . . . . ?
C34 C33 C38 C37 0.3(7) . . . . ?
P3 C33 C38 C37 178.7(4) . . . . ?
C36 C37 C38 C33 -0.2(8) . . . . ?
C44 C39 C40 C41 -0.3(7) . . . . ?
P3 C39 C40 C41 173.9(4) . . . . ?
C39 C40 C41 C42 -0.5(8) . . . . ?
C40 C41 C42 C43 1.2(8) . . . . ?
C41 C42 C43 C44 -1.1(8) . . . . ?
C42 C43 C44 C39 0.3(7) . . . . ?
C40 C39 C44 C43 0.4(7) . . . . ?
P3 C39 C44 C43 -173.9(4) . . . . ?
C50 C45 C46 C47 1.1(6) . . . . ?
P4 C45 C46 C47 -179.8(3) . . . . ?
C45 C46 C47 C48 0.1(7) . . . . ?
C54 C55 C56 C51 0.6(7) . . . . ?
C46 C47 C48 C49 -1.0(7) . . . . ?
C56 C55 C54 C53 -1.4(8) . . . . ?
C47 C48 C49 C50 0.6(7) . . . . ?
C55 C54 C53 C52 1.5(7) . . . . ?
C46 C45 C50 C49 -1.6(6) . . . . ?
P4 C45 C50 C49 179.4(3) . . . . ?
C48 C49 C50 C45 0.7(7) . . . . ?
C55 C56 C51 C52 0.2(7) . . . . ?
C55 C56 C51 P4 -172.5(4) . . . . ?
C54 C53 C52 C51 -0.8(7) . . . . ?
C56 C51 C52 C53 -0.1(7) . . . . ?
P4 C51 C52 C53 173.0(4) . . . . ?
O9 C57 C58 C59 -26.3(8) . . . . ?
C57 C58 C59 C60 37.4(7) . . . . ?
C58 C59 C60 O9 -35.7(6) . . . . ?
O10 C61 C62 C63 7.6(5) . . . . ?
C61 C62 C63 C64 -26.3(5) . . . . ?
C62 C63 C64 O10 36.1(5) . . . . ?
O11 C65 C66 C67 38.3(6) . . . . ?
C65 C66 C67 C68 -34.0(7) . . . . ?
C66 C67 C68 O11 17.8(7) . . . . ?
O12 C69 C70 C71 -20.8(5) . . . . ?
C69 C70 C71 C72 -5.0(5) . . . . ?
C70 C71 C72 O12 28.9(5) . . . . ?
C34 C33 P3 O7 80.2(4) . . . . ?
C38 C33 P3 O7 -98.2(4) . . . . ?
C34 C33 P3 C5 -47.6(4) . . . . ?
C38 C33 P3 C5 133.9(4) . . . . ?
C34 C33 P3 C39 -164.3(4) . . . . ?
C38 C33 P3 C39 17.2(4) . . . . ?
C44 C39 P3 O7 30.0(4) . . . . ?
C40 C39 P3 O7 -144.1(4) . . . . ?
C44 C39 P3 C5 156.1(4) . . . . ?
C40 C39 P3 C5 -18.0(4) . . . . ?
C44 C39 P3 C33 -86.3(4) . . . . ?
C40 C39 P3 C33 99.6(4) . . . . ?
O6 P2 C3 C4 -14.0(16) . . . . ?
C21 P2 C3 C4 108.8(15) . . . . ?
C27 P2 C3 C4 -136.2(15) . . . . ?
Li1 P2 C3 C4 -34.5(15) 2_666 . . . ?
C6 O3 Li3 O11 45.7(7) . . . . ?
C6 O3 Li3 O8 168.3(5) . . . 1_545 ?
C6 O3 Li3 O8 -81.6(7) . . . 2_777 ?
C56 C51 P4 O8 -134.9(4) . . . . ?
C52 C51 P4 O8 52.5(4) . . . . ?
C56 C51 P4 C7 -5.4(4) . . . . ?
C52 C51 P4 C7 -178.1(3) . . . . ?
C56 C51 P4 C45 109.0(4) . . . . ?
C52 C51 P4 C45 -63.7(4) . . . . ?
C56 C51 P4 Li3 -101.6(4) . . . 2_777 ?
C52 C51 P4 Li3 85.7(4) . . . 2_777 ?
C50 C45 P4 O8 14.5(4) . . . . ?
C46 C45 P4 O8 -164.6(3) . . . . ?
C50 C45 P4 C7 -113.3(4) . . . . ?
C46 C45 P4 C7 67.6(4) . . . . ?
C50 C45 P4 C51 132.5(4) . . . . ?
C46 C45 P4 C51 -46.6(4) . . . . ?
C50 C45 P4 Li3 -10.8(5) . . . 2_777 ?
C46 C45 P4 Li3 170.1(3) . . . 2_777 ?
C1 P1 O5 Li2 -177.9(5) . . . 1_545 ?
C15 P1 O5 Li2 -54.1(5) . . . 1_545 ?
C9 P1 O5 Li2 61.8(5) . . . 1_545 ?
Li2 P1 O5 Li2 -160.0(5) 2_666 . . 1_545 ?
C1 P1 O5 Li2 -17.9(4) . . . 2_666 ?
C15 P1 O5 Li2 105.9(3) . . . 2_666 ?
C9 P1 O5 Li2 -138.3(3) . . . 2_666 ?
O7 P3 C5 C6 -85.4(10) . . . . ?
C33 P3 C5 C6 37.4(10) . . . . ?
C39 P3 C5 C6 154.6(9) . . . . ?
C3 P2 O6 Li1 163.0(5) . . . . ?
C21 P2 O6 Li1 40.3(5) . . . . ?
C27 P2 O6 Li1 -75.3(5) . . . . ?
Li1 P2 O6 Li1 -154.4(5) 2_666 . . . ?
C3 P2 O6 Li1 -42.6(4) . . . 2_666 ?
C21 P2 O6 Li1 -165.3(3) . . . 2_666 ?
C27 P2 O6 Li1 79.1(4) . . . 2_666 ?
C5 P3 O7 Li4 -23.2(5) . . . 2_777 ?
C33 P3 O7 Li4 -146.4(4) . . . 2_777 ?
C39 P3 O7 Li4 97.2(4) . . . 2_777 ?
C5 P3 O7 Li4 151.4(4) . . . . ?
C33 P3 O7 Li4 28.2(5) . . . . ?
C39 P3 O7 Li4 -88.3(4) . . . . ?
O8 P4 C7 C8 -17.5(19) . . . . ?
C51 P4 C7 C8 -144.1(17) . . . . ?
C45 P4 C7 C8 105.7(18) . . . . ?
Li3 P4 C7 C8 -26.5(18) 2_777 . . . ?
C7 P4 O8 Li3 178.3(5) . . . 1_565 ?
C51 P4 O8 Li3 -56.8(6) . . . 1_565 ?
C45 P4 O8 Li3 55.2(6) . . . 1_565 ?
Li3 P4 O8 Li3 -164.1(6) 2_777 . . 1_565 ?
C7 P4 O8 Li3 -17.7(4) . . . 2_777 ?
C51 P4 O8 Li3 107.3(4) . . . 2_777 ?
C45 P4 O8 Li3 -140.7(3) . . . 2_777 ?
C59 C60 O9 C57 19.9(6) . . . . ?
C59 C60 O9 Li1 -157.0(5) . . . . ?
C58 C57 O9 C60 4.3(8) . . . . ?
C58 C57 O9 Li1 -178.7(5) . . . . ?
C13 C14 C9 C10 1.1(6) . . . . ?
C13 C14 C9 P1 -176.8(3) . . . . ?
O5 P1 C9 C10 9.4(4) . . . . ?
C1 P1 C9 C10 -116.2(4) . . . . ?
C15 P1 C9 C10 128.5(3) . . . . ?
Li2 P1 C9 C10 -16.4(5) 2_666 . . . ?
O5 P1 C9 C14 -172.7(3) . . . . ?
C1 P1 C9 C14 61.7(4) . . . . ?
C15 P1 C9 C14 -53.5(4) . . . . ?
Li2 P1 C9 C14 161.6(3) 2_666 . . . ?
C63 C64 O10 C61 -32.7(5) . . . . ?
C63 C64 O10 Li2 106.9(4) . . . . ?
C62 C61 O10 C64 15.4(5) . . . . ?
C62 C61 O10 Li2 -120.9(4) . . . . ?
C14 C9 C10 C11 -1.8(6) . . . . ?
P1 C9 C10 C11 176.1(3) . . . . ?
C66 C65 O11 C68 -28.5(6) . . . . ?
C66 C65 O11 Li3 125.4(5) . . . . ?
C67 C68 O11 C65 6.1(6) . . . . ?
C67 C68 O11 Li3 -145.4(5) . . . . ?
C13 C12 C11 C10 -0.1(7) . . . . ?
C9 C10 C11 C12 1.3(7) . . . . ?
C70 C69 O12 C72 40.3(5) . . . . ?
C70 C69 O12 Li4 -110.4(5) . . . . ?
C71 C72 O12 C69 -43.6(5) . . . . ?
C71 C72 O12 Li4 106.9(5) . . . . ?
C4 O2 Li2 O5 -154.4(8) . . . 1_565 ?
C4 O2 Li2 O10 82.4(10) . . . . ?
C4 O2 Li2 O5 -47.1(11) . . . 2_666 ?

loop_
_twin_individual_id
_twin_individual_mass_fraction_refined
_oxdiff_twin_reflns_isolated
_oxdiff_twin_reflns_overlapped
_twin_individual_twin_lattice_type
_twin_individual_twin_matrix_11
_twin_individual_twin_matrix_12
_twin_individual_twin_matrix_13
_twin_individual_twin_matrix_21
_twin_individual_twin_matrix_22
_twin_individual_twin_matrix_23
_twin_individual_twin_matrix_31
_twin_individual_twin_matrix_32
_twin_individual_twin_matrix_33
1 0.6076 23361 22773 ref 1.0000 0.0000 0.0000 0.0000 1.0000 0.0000 0.0000 0.0000 1.0000
2 0.3924 23342 22773 nmt -0.9996 0.0001 -0.0006 -0.0008 -1.0004 -0.0002 0.0793 0.0313 0.9999

loop_
_exptl_oxdiff_crystal_face_indexfrac_h
_exptl_oxdiff_crystal_face_indexfrac_k
_exptl_oxdiff_crystal_face_indexfrac_l
_exptl_oxdiff_crystal_face_x
_exptl_oxdiff_crystal_face_y
_exptl_oxdiff_crystal_face_z
0.9997 -0.0005 -1.9991 -0.0680 0.1022 -0.1867
-8.2507 3.5680 -3.8057 -0.9325 -0.1738 0.3167
3.4969 1.8958 8.7661 0.8221 0.2446 0.5142
7.9490 -1.8969 4.8383 0.9474 0.2811 -0.1532
-6.6685 -1.5205 -6.0605 -0.8682 -0.4719 -0.1533
-5.7142 0.2407 8.0928 0.1509 -0.5044 0.8502
5.5139 4.0335 5.8985 0.7207 0.6167 0.3167
5.7279 -0.4391 -8.0983 -0.1460 0.4881 -0.8605
-0.2078 -8.9807 4.2694 0.4746 -0.8726 -0.1151
-1.9996 10.0206 -0.7686 -0.4104 0.7538 0.5132
-0.9997 0.0005 1.9991 0.0680 -0.1022 0.1867
-2.8651 -7.8073 4.6141 0.2834 -0.9542 0.0956
6.4987 1.6592 6.2219 0.8644 0.4698 0.1793
